data_7064239
loop_
_publ_author_name
'Pandey, Sharmila'
'Mukhopadhyay, Narottam'
'Lloret, Francesc'
'Mukherjee, Rabindranath'

_publ_section_title
;
 Hetero-bimetallic complexes of pyridine-/pyrazine-2-carboxamide ligands:
 synthesis, structure, redox properties and magnetism
;
_journal_issue 6
_journal_name_full 'New Journal of Chemistry'
_journal_page_first 2721
_journal_page_last 2731
_journal_paper_doi 10.1039/D5NJ03831F
_journal_volume 50
_journal_year 2026
_chemical_formula_moiety 'C33 H27 Cl Co N12 Ni O3, H2 O'
_chemical_formula_sum 'C33 H29 Cl Co N12 Ni O4'
_chemical_formula_weight 810.77
_space_group_crystal_system orthorhombic
_space_group_IT_number 61
_space_group_name_Hall '-P 2ac 2ab'
_space_group_name_H-M_alt 'P b c a'
_atom_sites_solution_hydrogens mixed
_atom_sites_solution_primary dual
_audit_creation_date 2025-12-14
_audit_creation_method
;
Olex2 1.5
(compiled 2025.07.13 svn.rb7424aed for OlexSys, GUI svn.r7314)
;
_audit_update_record
;
2025-12-14 deposited with the CCDC.	2025-12-23 downloaded from the CCDC.
;
_cell_angle_alpha 90
_cell_angle_beta 90
_cell_angle_gamma 90
_cell_formula_units_Z 8
_cell_length_a 18.257(5)
_cell_length_b 16.417(5)
_cell_length_c 22.303(5)
_cell_measurement_reflns_used 5908
_cell_measurement_temperature 100(2)
_cell_measurement_theta_max 28.36
_cell_measurement_theta_min 2.14
_cell_volume 6685(3)
_computing_cell_refinement 'Bruker SMART'
_computing_data_collection 'Bruker SMART APEX'
_computing_data_reduction 'Bruker SAINT PLUS'
_computing_molecular_graphics 'Olex2 1.5 (Dolomanov et al., 2009)'
_computing_publication_material 'Olex2 1.5 (Dolomanov et al., 2009)'
_computing_structure_refinement 'SHELXL 2018/3 (Sheldrick, 2015)'
_computing_structure_solution 'SIR97(Altomare, et. al. 1999)'
_diffrn_ambient_temperature 100.15
_diffrn_detector_area_resol_mean 8
_diffrn_measured_fraction_theta_full 0.999
_diffrn_measured_fraction_theta_max 0.999
_diffrn_measurement_device_type 'Bruker SMART APEX CCD area detector'
_diffrn_measurement_method '\w and \f scans'
_diffrn_radiation_monochromator graphite
_diffrn_radiation_type MoK\a
_diffrn_radiation_wavelength 0.71069
_diffrn_reflns_av_R_equivalents 0.0912
_diffrn_reflns_av_unetI/netI 0.0650
_diffrn_reflns_Laue_measured_fraction_full 0.999
_diffrn_reflns_Laue_measured_fraction_max 0.999
_diffrn_reflns_limit_h_max 21
_diffrn_reflns_limit_h_min -12
_diffrn_reflns_limit_k_max 19
_diffrn_reflns_limit_k_min -19
_diffrn_reflns_limit_l_max 26
_diffrn_reflns_limit_l_min -26
_diffrn_reflns_number 32938
_diffrn_reflns_point_group_measured_fraction_full 0.999
_diffrn_reflns_point_group_measured_fraction_max 0.999
_diffrn_reflns_theta_full 25.024
_diffrn_reflns_theta_max 25.024
_diffrn_reflns_theta_min 2.140
_diffrn_source 'sealed tube'
_exptl_absorpt_coefficient_mu 1.199
_exptl_absorpt_correction_T_max 0.8895
_exptl_absorpt_correction_T_min 0.7954
_exptl_absorpt_correction_type empirical
_exptl_absorpt_process_details SADABS
_exptl_crystal_colour green
_exptl_crystal_colour_primary green
_exptl_crystal_density_diffrn 1.611
_exptl_crystal_density_method 'not measured'
_exptl_crystal_description block
_exptl_crystal_F_000 3320
_exptl_crystal_size_max 0.2
_exptl_crystal_size_mid 0.1
_exptl_crystal_size_min 0.1
_refine_diff_density_max 0.728
_refine_diff_density_min -0.392
_refine_diff_density_rms 0.098
_refine_ls_extinction_method none
_refine_ls_goodness_of_fit_ref 1.037
_refine_ls_hydrogen_treatment mixed
_refine_ls_matrix_type full
_refine_ls_number_parameters 480
_refine_ls_number_reflns 5904
_refine_ls_number_restraints 2
_refine_ls_restrained_S_all 1.037
_refine_ls_R_factor_all 0.0741
_refine_ls_R_factor_gt 0.0475
_refine_ls_shift/su_max 0.000
_refine_ls_shift/su_mean 0.000
_refine_ls_structure_factor_coef Fsqd
_refine_ls_weighting_details 'w=1/[\s^2^(Fo^2^)+(0.0497P)^2^+3.2057P] where P=(Fo^2^+2Fc^2^)/3'
_refine_ls_weighting_scheme calc
_refine_ls_wR_factor_gt 0.1049
_refine_ls_wR_factor_ref 0.1208
_reflns_Friedel_coverage 0.000
_reflns_number_gt 4256
_reflns_number_total 5904
_reflns_threshold_expression 'I > 2\s(I)'
_cod_data_source_file d5nj03831f2.cif
_cod_data_source_block 29augc
_cod_database_code 7064239
_shelx_shelxl_version_number 2018/3
_shelx_space_group_comment
;
The symmetry employed for this shelxl refinement is uniquely defined
by the following loop, which should always be used as a source of
symmetry information in preference to the above space-group names.
They are only intended as comments.
;
_shelx_estimated_absorpt_t_max 0.889
_shelx_estimated_absorpt_t_min 0.795
_olex2_refinement_description
;
1. Fixed Uiso
 At 1.2 times of:
  All C(H) groups
 At 1.5 times of:
  All C(H,H,H) groups
2. Restrained distances
 O1W-H1WB = O1W-H1WA
 0.85 with sigma of 0.02
3.a Aromatic/amide H refined with riding coordinates:
 C1(H1), C2(H2), C3(H3), C7(H7), C10(H10), C11(H11), C12(H12), C13(H13),
 C14(H14), C18(H18), C21(H21), C22(H22), C23(H23), C24(H24), C25(H25), C29(H29),
  C32(H32), C33(H33)
3.b Idealised Me refined as rotating group:
 C9(H9A,H9B,H9C), C20(H20A,H20B,H20C), C31(H31A,H31B,H31C)
;
_olex2_submission_special_instructions 'No special instructions were received'

loop_
_space_group_symop_operation_xyz
'x, y, z'
'-x+1/2, -y, z+1/2'
'x+1/2, -y+1/2, -z'
'-x, y+1/2, -z+1/2'
'-x, -y, -z'
'x-1/2, y, -z-1/2'
'-x-1/2, y-1/2, z'
'x, -y-1/2, z-1/2'

loop_
_atom_site_label
_atom_site_type_symbol
_atom_site_fract_x
_atom_site_fract_y
_atom_site_fract_z
_atom_site_U_iso_or_equiv
_atom_site_adp_type
_atom_site_occupancy
_atom_site_site_symmetry_order
_atom_site_calc_flag
_atom_site_refinement_flags_posn
_atom_site_refinement_flags_adp
_atom_site_refinement_flags_occupancy
_atom_site_disorder_assembly
_atom_site_disorder_group
Ni Ni -0.01704(3) 0.24703(3) 0.08441(2) 0.01524(15) Uani 1 1 d . . . . .
Co Co 0.00370(3) 0.26785(3) 0.24312(2) 0.01775(16) Uani 1 1 d . . . . .
Cl Cl 0.01305(6) 0.28342(7) 0.34383(4) 0.0250(3) Uani 1 1 d . . . . .
O1 O 0.09254(16) 0.03470(16) 0.12712(12) 0.0243(7) Uani 1 1 d . . . . .
O2 O -0.22639(15) 0.29120(17) 0.14815(11) 0.0226(7) Uani 1 1 d . . . . .
O3 O 0.12673(15) 0.43490(16) 0.12260(12) 0.0230(7) Uani 1 1 d . . . . .
N1 N -0.05000(17) 0.13344(18) 0.04921(13) 0.0168(7) Uani 1 1 d . . . . .
N2 N -0.10265(19) -0.0265(2) 0.03858(15) 0.0247(8) Uani 1 1 d . . . . .
N3 N 0.05090(18) 0.16809(19) 0.13163(13) 0.0176(7) Uani 1 1 d . . . . .
N4 N 0.10393(18) 0.23683(18) 0.21265(13) 0.0177(7) Uani 1 1 d . . . . .
N5 N -0.09099(18) 0.32011(19) 0.03697(13) 0.0183(8) Uani 1 1 d . . . . .
N6 N -0.1879(2) 0.4420(2) 0.00010(15) 0.0265(9) Uani 1 1 d . . . . .
N7 N -0.10777(18) 0.24141(19) 0.13950(14) 0.0174(7) Uani 1 1 d . . . . .
N8 N -0.07093(18) 0.17981(19) 0.22911(14) 0.0187(8) Uani 1 1 d . . . . .
N9 N 0.07344(18) 0.27027(18) 0.02874(14) 0.0173(7) Uani 1 1 d . . . . .
N10 N 0.20981(18) 0.3010(2) -0.02268(15) 0.0241(8) Uani 1 1 d . . . . .
N11 N 0.02390(18) 0.35292(19) 0.12150(13) 0.0169(7) Uani 1 1 d . . . . .
N12 N -0.02917(18) 0.37948(19) 0.21538(14) 0.0189(8) Uani 1 1 d . . . . .
C1 C -0.1070(2) 0.1152(2) 0.01431(17) 0.0215(9) Uani 1 1 d . . . . .
H1 H -0.130183 0.157336 -0.007888 0.026 Uiso 1 1 calc R U . . .
C2 C -0.1334(2) 0.0360(3) 0.00962(18) 0.0240(10) Uani 1 1 d . . . . .
H2 H -0.174799 0.025887 -0.015091 0.029 Uiso 1 1 calc R U . . .
C3 C -0.0436(2) -0.0081(2) 0.07204(17) 0.0214(9) Uani 1 1 d . . . . .
H3 H -0.019317 -0.050648 0.092927 0.026 Uiso 1 1 calc R U . . .
C4 C -0.0167(2) 0.0711(2) 0.07725(16) 0.0168(9) Uani 1 1 d . . . . .
C5 C 0.0493(2) 0.0906(2) 0.11493(17) 0.0200(9) Uani 1 1 d . . . . .
C6 C 0.1140(2) 0.1953(2) 0.16088(17) 0.0192(9) Uani 1 1 d . . . . .
C7 C 0.1829(2) 0.1881(2) 0.13532(17) 0.0195(9) Uani 1 1 d . . . . .
H7 H 0.188643 0.157192 0.099632 0.023 Uiso 1 1 calc R U . . .
C8 C 0.2437(2) 0.2254(3) 0.16098(18) 0.0234(10) Uani 1 1 d . . . . .
C9 C 0.3169(2) 0.2259(3) 0.1309(2) 0.0328(11) Uani 1 1 d . . . . .
H9A H 0.344219 0.176994 0.142381 0.049 Uiso 1 1 calc R U . . .
H9B H 0.344196 0.274468 0.143216 0.049 Uiso 1 1 calc R U . . .
H9C H 0.310095 0.226599 0.087288 0.049 Uiso 1 1 calc R U . . .
C10 C 0.2333(2) 0.2643(2) 0.21648(18) 0.0231(10) Uani 1 1 d . . . . .
H10 H 0.273652 0.287453 0.237342 0.028 Uiso 1 1 calc R U . . .
C11 C 0.1639(2) 0.2684(2) 0.24005(18) 0.0208(9) Uani 1 1 d . . . . .
H11 H 0.157562 0.294786 0.277598 0.025 Uiso 1 1 calc R U . . .
C12 C -0.0791(2) 0.3644(2) -0.01256(17) 0.0228(10) Uani 1 1 d . . . . .
H12 H -0.036669 0.354031 -0.036013 0.027 Uiso 1 1 calc R U . . .
C13 C -0.1268(2) 0.4245(2) -0.03019(19) 0.0250(10) Uani 1 1 d . . . . .
H13 H -0.115901 0.454827 -0.065351 0.030 Uiso 1 1 calc R U . . .
C14 C -0.1995(2) 0.3967(2) 0.04892(18) 0.0236(10) Uani 1 1 d . . . . .
H14 H -0.242613 0.406298 0.071682 0.028 Uiso 1 1 calc R U . . .
C15 C -0.1515(2) 0.3361(2) 0.06816(17) 0.0170(9) Uani 1 1 d . . . . .
C16 C -0.1659(2) 0.2861(2) 0.12353(17) 0.0178(9) Uani 1 1 d . . . . .
C17 C -0.1163(2) 0.1791(2) 0.18133(16) 0.0162(9) Uani 1 1 d . . . . .
C18 C -0.1644(2) 0.1143(2) 0.17144(17) 0.0211(9) Uani 1 1 d . . . . .
H18 H -0.197540 0.116220 0.138600 0.025 Uiso 1 1 calc R U . . .
C19 C -0.1643(2) 0.0476(2) 0.20891(18) 0.0205(9) Uani 1 1 d . . . . .
C20 C -0.2098(3) -0.0266(2) 0.1959(2) 0.0296(11) Uani 1 1 d . . . . .
H20A H -0.251139 -0.011479 0.170160 0.044 Uiso 1 1 calc R U . . .
H20B H -0.228361 -0.049267 0.233621 0.044 Uiso 1 1 calc R U . . .
H20C H -0.179648 -0.067419 0.175483 0.044 Uiso 1 1 calc R U . . .
C21 C -0.1173(2) 0.0488(3) 0.25775(18) 0.0247(10) Uani 1 1 d . . . . .
H21 H -0.116110 0.004212 0.284865 0.030 Uiso 1 1 calc R U . . .
C22 C -0.0726(2) 0.1149(2) 0.26665(17) 0.0199(9) Uani 1 1 d . . . . .
H22 H -0.041285 0.115185 0.300697 0.024 Uiso 1 1 calc R U . . .
C23 C 0.0963(2) 0.2290(2) -0.01920(17) 0.0195(9) Uani 1 1 d . . . . .
H23 H 0.066011 0.187854 -0.036056 0.023 Uiso 1 1 calc R U . . .
C24 C 0.1637(2) 0.2455(2) -0.04453(18) 0.0221(9) Uani 1 1 d . . . . .
H24 H 0.177818 0.215949 -0.079249 0.027 Uiso 1 1 calc R U . . .
C25 C 0.1854(2) 0.3422(2) 0.02628(17) 0.0231(10) Uani 1 1 d . . . . .
H25 H 0.216251 0.382144 0.043936 0.028 Uiso 1 1 calc R U . . .
C26 C 0.1178(2) 0.3280(2) 0.05111(17) 0.0185(9) Uani 1 1 d . . . . .
C27 C 0.0892(2) 0.3767(2) 0.10301(17) 0.0177(9) Uani 1 1 d . . . . .
C28 C -0.0157(2) 0.4053(2) 0.15940(17) 0.0183(9) Uani 1 1 d . . . . .
C29 C -0.0458(2) 0.4766(2) 0.13784(18) 0.0209(9) Uani 1 1 d . . . . .
H29 H -0.035212 0.493393 0.098001 0.025 Uiso 1 1 calc R U . . .
C30 C -0.0908(2) 0.5239(2) 0.17298(18) 0.0213(9) Uani 1 1 d . . . . .
C31 C -0.1270(2) 0.5997(2) 0.1480(2) 0.0297(11) Uani 1 1 d . . . . .
H31A H -0.089888 0.641989 0.141687 0.045 Uiso 1 1 calc R U . . .
H31B H -0.163794 0.619469 0.176527 0.045 Uiso 1 1 calc R U . . .
H31C H -0.150686 0.586722 0.109800 0.045 Uiso 1 1 calc R U . . .
C32 C -0.1017(2) 0.4990(2) 0.23185(19) 0.0246(10) Uani 1 1 d . . . . .
H32 H -0.130188 0.531286 0.258404 0.030 Uiso 1 1 calc R U . . .
C33 C -0.0710(2) 0.4270(2) 0.25144(18) 0.0241(10) Uani 1 1 d . . . . .
H33 H -0.079368 0.410176 0.291603 0.029 Uiso 1 1 calc R U . . .
O1W O 0.2870(2) 0.4296(2) 0.1365(2) 0.0542(11) Uani 1 1 d D . . . .
H1WA H 0.311(2) 0.4734(19) 0.136(2) 0.052(17) Uiso 1 1 d D . . . .
H1WB H 0.2431(17) 0.447(4) 0.135(3) 0.10(3) Uiso 1 1 d D . . . .

loop_
_atom_site_aniso_label
_atom_site_aniso_U_11
_atom_site_aniso_U_22
_atom_site_aniso_U_33
_atom_site_aniso_U_23
_atom_site_aniso_U_13
_atom_site_aniso_U_12
Ni 0.0168(3) 0.0135(3) 0.0154(3) 0.0001(2) -0.0006(2) -0.0008(2)
Co 0.0199(3) 0.0173(3) 0.0160(3) 0.0001(2) -0.0013(2) 0.0009(2)
Cl 0.0285(6) 0.0284(6) 0.0183(5) -0.0029(4) -0.0028(4) 0.0042(5)
O1 0.0259(17) 0.0188(15) 0.0284(16) -0.0032(13) -0.0057(13) 0.0036(13)
O2 0.0190(16) 0.0280(16) 0.0208(15) -0.0009(13) 0.0017(13) 0.0038(13)
O3 0.0258(17) 0.0199(16) 0.0234(16) -0.0029(12) -0.0031(13) -0.0066(13)
N1 0.0146(18) 0.0186(18) 0.0174(17) -0.0012(14) 0.0009(14) -0.0008(15)
N2 0.026(2) 0.0224(19) 0.0261(19) -0.0022(16) -0.0014(17) 0.0018(17)
N3 0.0201(19) 0.0153(18) 0.0172(17) -0.0034(14) -0.0016(15) 0.0016(15)
N4 0.0197(18) 0.0154(17) 0.0180(17) 0.0017(14) 0.0001(15) 0.0018(15)
N5 0.022(2) 0.0162(17) 0.0171(17) -0.0004(14) -0.0022(15) -0.0040(15)
N6 0.032(2) 0.025(2) 0.0221(19) 0.0053(16) -0.0017(17) 0.0030(17)
N7 0.0168(18) 0.0186(18) 0.0167(17) 0.0022(14) 0.0006(14) 0.0013(15)
N8 0.0205(19) 0.0194(18) 0.0163(17) -0.0002(14) 0.0002(15) 0.0044(15)
N9 0.0191(19) 0.0161(17) 0.0168(17) 0.0028(14) -0.0020(14) 0.0014(15)
N10 0.020(2) 0.026(2) 0.0260(19) -0.0037(16) 0.0038(16) -0.0013(16)
N11 0.021(2) 0.0143(17) 0.0148(17) -0.0006(14) 0.0008(14) -0.0015(15)
N12 0.023(2) 0.0163(18) 0.0176(18) -0.0035(14) -0.0028(15) 0.0001(15)
C1 0.021(2) 0.022(2) 0.022(2) -0.0038(18) -0.0034(19) 0.0022(19)
C2 0.019(2) 0.026(2) 0.028(2) -0.0033(19) -0.0039(19) -0.0009(19)
C3 0.021(2) 0.019(2) 0.024(2) -0.0006(18) -0.0011(19) 0.0009(18)
C4 0.018(2) 0.016(2) 0.016(2) -0.0001(16) 0.0015(17) 0.0035(18)
C5 0.021(2) 0.021(2) 0.018(2) 0.0049(18) 0.0019(18) 0.0009(19)
C6 0.024(2) 0.013(2) 0.021(2) 0.0040(17) -0.0046(19) 0.0010(18)
C7 0.023(2) 0.018(2) 0.017(2) -0.0021(17) -0.0025(18) 0.0040(18)
C8 0.019(2) 0.025(2) 0.026(2) 0.0055(19) 0.0000(19) 0.0011(19)
C9 0.019(2) 0.047(3) 0.032(3) -0.006(2) -0.001(2) -0.003(2)
C10 0.017(2) 0.024(2) 0.028(2) -0.0003(19) -0.0030(18) -0.0008(19)
C11 0.027(2) 0.017(2) 0.018(2) -0.0017(17) -0.0039(18) -0.0031(19)
C12 0.025(2) 0.024(2) 0.019(2) 0.0000(18) 0.0011(18) -0.0047(19)
C13 0.030(3) 0.022(2) 0.023(2) 0.0066(18) -0.002(2) -0.003(2)
C14 0.021(2) 0.020(2) 0.029(2) -0.0050(19) 0.0005(19) 0.0036(19)
C15 0.015(2) 0.016(2) 0.020(2) 0.0002(17) -0.0046(17) -0.0029(17)
C16 0.025(2) 0.012(2) 0.016(2) -0.0048(16) -0.0068(18) -0.0010(18)
C17 0.017(2) 0.013(2) 0.018(2) 0.0011(17) 0.0037(17) 0.0037(17)
C18 0.026(2) 0.018(2) 0.020(2) -0.0021(18) -0.0037(18) 0.0029(19)
C19 0.021(2) 0.017(2) 0.023(2) 0.0000(18) 0.0061(19) 0.0014(18)
C20 0.031(3) 0.023(2) 0.035(3) 0.004(2) -0.001(2) -0.007(2)
C21 0.029(3) 0.024(2) 0.022(2) 0.0079(19) 0.0051(19) 0.005(2)
C22 0.019(2) 0.023(2) 0.017(2) 0.0058(18) -0.0030(18) 0.0041(19)
C23 0.021(2) 0.019(2) 0.018(2) -0.0044(17) -0.0011(18) 0.0019(18)
C24 0.025(2) 0.021(2) 0.020(2) -0.0016(18) 0.0025(18) 0.006(2)
C25 0.024(2) 0.021(2) 0.024(2) -0.0009(19) -0.0050(19) -0.0023(19)
C26 0.018(2) 0.018(2) 0.019(2) 0.0029(18) -0.0021(17) 0.0014(18)
C27 0.020(2) 0.015(2) 0.019(2) 0.0071(17) -0.0044(18) -0.0014(18)
C28 0.020(2) 0.014(2) 0.022(2) -0.0019(17) -0.0039(18) -0.0054(18)
C29 0.025(2) 0.017(2) 0.021(2) 0.0026(18) -0.0006(19) -0.0083(19)
C30 0.021(2) 0.014(2) 0.028(2) -0.0023(18) -0.0066(19) -0.0038(18)
C31 0.033(3) 0.019(2) 0.038(3) 0.000(2) -0.006(2) 0.001(2)
C32 0.024(2) 0.021(2) 0.029(2) -0.0056(19) 0.002(2) 0.0031(19)
C33 0.026(3) 0.024(2) 0.022(2) -0.0061(19) 0.0010(19) -0.002(2)
O1W 0.032(2) 0.045(2) 0.086(3) 0.015(2) -0.015(2) -0.017(2)

loop_
_atom_type_symbol
_atom_type_description
_atom_type_scat_dispersion_real
_atom_type_scat_dispersion_imag
_atom_type_scat_source
C C 0.0033 0.0016 'International Tables Vol C Tables 4.2.6.8 and 6.1.1.4'
H H 0.0000 0.0000 'International Tables Vol C Tables 4.2.6.8 and 6.1.1.4'
N N 0.0061 0.0033 'International Tables Vol C Tables 4.2.6.8 and 6.1.1.4'
O O 0.0106 0.0060 'International Tables Vol C Tables 4.2.6.8 and 6.1.1.4'
Cl Cl 0.1484 0.1585 'International Tables Vol C Tables 4.2.6.8 and 6.1.1.4'
Co Co 0.3494 0.9721 'International Tables Vol C Tables 4.2.6.8 and 6.1.1.4'
Ni Ni 0.3393 1.1124 'International Tables Vol C Tables 4.2.6.8 and 6.1.1.4'

loop_
_geom_angle_atom_site_label_1
_geom_angle_atom_site_label_2
_geom_angle_atom_site_label_3
_geom_angle
_geom_angle_site_symmetry_1
_geom_angle_site_symmetry_3
_geom_angle_publ_flag
N3 Ni N1 78.93(12) . . ?
N3 Ni N5 176.01(12) . . ?
N3 Ni N9 86.76(12) . . ?
N5 Ni N1 97.73(12) . . ?
N5 Ni N9 95.98(12) . . ?
N7 Ni N1 87.32(12) . . ?
N7 Ni N3 98.59(12) . . ?
N7 Ni N5 78.98(12) . . ?
N7 Ni N9 172.09(12) . . ?
N7 Ni N11 95.14(12) . . ?
N9 Ni N1 99.48(12) . . ?
N11 Ni N1 174.73(13) . . ?
N11 Ni N3 96.07(12) . . ?
N11 Ni N5 87.33(12) . . ?
N11 Ni N9 78.42(12) . . ?
N4 Co Cl 107.09(9) . . ?
N4 Co N12 113.23(13) . . ?
N8 Co Cl 106.62(9) . . ?
N8 Co N4 112.38(13) . . ?
N8 Co N12 113.71(13) . . ?
N12 Co Cl 102.89(9) . . ?
C1 N1 Ni 129.6(3) . . ?
C1 N1 C4 117.0(3) . . ?
C4 N1 Ni 111.7(2) . . ?
C2 N2 C3 115.6(4) . . ?
C5 N3 Ni 116.3(3) . . ?
C5 N3 C6 117.2(3) . . ?
C6 N3 Ni 121.9(2) . . ?
C6 N4 Co 122.6(3) . . ?
C6 N4 C11 117.8(3) . . ?
C11 N4 Co 118.9(3) . . ?
C12 N5 Ni 128.5(3) . . ?
C15 N5 Ni 112.6(2) . . ?
C15 N5 C12 117.3(3) . . ?
C13 N6 C14 115.1(4) . . ?
C16 N7 Ni 117.0(3) . . ?
C16 N7 C17 119.5(3) . . ?
C17 N7 Ni 121.4(2) . . ?
C17 N8 Co 123.0(3) . . ?
C17 N8 C22 117.9(3) . . ?
C22 N8 Co 118.9(3) . . ?
C23 N9 Ni 128.9(3) . . ?
C23 N9 C26 117.9(3) . . ?
C26 N9 Ni 112.5(2) . . ?
C24 N10 C25 115.2(3) . . ?
C27 N11 Ni 116.8(3) . . ?
C27 N11 C28 118.1(3) . . ?
C28 N11 Ni 124.7(2) . . ?
C28 N12 Co 121.1(3) . . ?
C28 N12 C33 118.2(3) . . ?
C33 N12 Co 120.4(3) . . ?
N1 C1 H1 119.2 . . ?
N1 C1 C2 121.6(4) . . ?
C2 C1 H1 119.2 . . ?
N2 C2 C1 122.4(4) . . ?
N2 C2 H2 118.8 . . ?
C1 C2 H2 118.8 . . ?
N2 C3 H3 118.7 . . ?
N2 C3 C4 122.6(4) . . ?
C4 C3 H3 118.7 . . ?
N1 C4 C3 120.7(4) . . ?
N1 C4 C5 117.5(3) . . ?
C3 C4 C5 121.8(4) . . ?
O1 C5 N3 129.3(4) . . ?
O1 C5 C4 118.4(4) . . ?
N3 C5 C4 112.3(3) . . ?
N4 C6 N3 116.5(4) . . ?
N4 C6 C7 121.2(4) . . ?
C7 C6 N3 121.9(4) . . ?
C6 C7 H7 119.4 . . ?
C6 C7 C8 121.2(4) . . ?
C8 C7 H7 119.4 . . ?
C7 C8 C9 122.1(4) . . ?
C7 C8 C10 117.0(4) . . ?
C10 C8 C9 120.9(4) . . ?
C8 C9 H9A 109.5 . . ?
C8 C9 H9B 109.5 . . ?
C8 C9 H9C 109.5 . . ?
H9A C9 H9B 109.5 . . ?
H9A C9 H9C 109.5 . . ?
H9B C9 H9C 109.5 . . ?
C8 C10 H10 120.5 . . ?
C11 C10 C8 118.9(4) . . ?
C11 C10 H10 120.5 . . ?
N4 C11 C10 123.6(4) . . ?
N4 C11 H11 118.2 . . ?
C10 C11 H11 118.2 . . ?
N5 C12 H12 119.2 . . ?
N5 C12 C13 121.5(4) . . ?
C13 C12 H12 119.2 . . ?
N6 C13 C12 122.7(4) . . ?
N6 C13 H13 118.7 . . ?
C12 C13 H13 118.7 . . ?
N6 C14 H14 118.3 . . ?
N6 C14 C15 123.3(4) . . ?
C15 C14 H14 118.3 . . ?
N5 C15 C14 120.1(4) . . ?
N5 C15 C16 117.8(3) . . ?
C14 C15 C16 122.1(4) . . ?
O2 C16 N7 128.8(4) . . ?
O2 C16 C15 118.9(3) . . ?
N7 C16 C15 112.2(3) . . ?
N7 C17 C18 121.6(3) . . ?
N8 C17 N7 117.0(3) . . ?
N8 C17 C18 121.1(3) . . ?
C17 C18 H18 119.7 . . ?
C19 C18 C17 120.5(4) . . ?
C19 C18 H18 119.7 . . ?
C18 C19 C20 121.7(4) . . ?
C18 C19 C21 117.8(4) . . ?
C21 C19 C20 120.3(4) . . ?
C19 C20 H20A 109.5 . . ?
C19 C20 H20B 109.5 . . ?
C19 C20 H20C 109.5 . . ?
H20A C20 H20B 109.5 . . ?
H20A C20 H20C 109.5 . . ?
H20B C20 H20C 109.5 . . ?
C19 C21 H21 120.2 . . ?
C22 C21 C19 119.5(4) . . ?
C22 C21 H21 120.2 . . ?
N8 C22 C21 123.0(4) . . ?
N8 C22 H22 118.5 . . ?
C21 C22 H22 118.5 . . ?
N9 C23 H23 119.8 . . ?
N9 C23 C24 120.4(4) . . ?
C24 C23 H23 119.8 . . ?
N10 C24 C23 123.2(4) . . ?
N10 C24 H24 118.4 . . ?
C23 C24 H24 118.4 . . ?
N10 C25 H25 118.8 . . ?
N10 C25 C26 122.3(4) . . ?
C26 C25 H25 118.8 . . ?
N9 C26 C25 120.8(4) . . ?
N9 C26 C27 117.0(3) . . ?
C25 C26 C27 122.3(4) . . ?
O3 C27 N11 127.6(4) . . ?
O3 C27 C26 119.0(4) . . ?
N11 C27 C26 113.4(3) . . ?
N12 C28 N11 117.4(3) . . ?
N12 C28 C29 121.3(4) . . ?
C29 C28 N11 121.0(3) . . ?
C28 C29 H29 119.4 . . ?
C30 C29 C28 121.2(4) . . ?
C30 C29 H29 119.4 . . ?
C29 C30 C31 121.0(4) . . ?
C29 C30 C32 117.3(4) . . ?
C32 C30 C31 121.7(4) . . ?
C30 C31 H31A 109.5 . . ?
C30 C31 H31B 109.5 . . ?
C30 C31 H31C 109.5 . . ?
H31A C31 H31B 109.5 . . ?
H31A C31 H31C 109.5 . . ?
H31B C31 H31C 109.5 . . ?
C30 C32 H32 120.2 . . ?
C33 C32 C30 119.5(4) . . ?
C33 C32 H32 120.2 . . ?
N12 C33 C32 122.3(4) . . ?
N12 C33 H33 118.9 . . ?
C32 C33 H33 118.9 . . ?
H1WA O1W H1WB 102(6) . . ?

loop_
_geom_bond_atom_site_label_1
_geom_bond_atom_site_label_2
_geom_bond_distance
_geom_bond_site_symmetry_2
_geom_bond_publ_flag
Ni N1 2.111(3) . ?
Ni N3 2.080(3) . ?
Ni N5 2.093(3) . ?
Ni N7 2.064(3) . ?
Ni N9 2.102(3) . ?
Ni N11 2.065(3) . ?
Co Cl 2.2670(12) . ?
Co N4 2.017(3) . ?
Co N8 2.011(3) . ?
Co N12 2.025(3) . ?
O1 C5 1.241(5) . ?
O2 C16 1.236(5) . ?
O3 C27 1.254(4) . ?
N1 C1 1.334(5) . ?
N1 C4 1.345(5) . ?
N2 C2 1.335(5) . ?
N2 C3 1.346(5) . ?
N3 C5 1.326(5) . ?
N3 C6 1.398(5) . ?
N4 C6 1.353(5) . ?
N4 C11 1.357(5) . ?
N5 C12 1.340(5) . ?
N5 C15 1.332(5) . ?
N6 C13 1.335(5) . ?
N6 C14 1.336(5) . ?
N7 C16 1.339(5) . ?
N7 C17 1.393(5) . ?
N8 C17 1.350(5) . ?
N8 C22 1.355(5) . ?
N9 C23 1.333(5) . ?
N9 C26 1.343(5) . ?
N10 C24 1.333(5) . ?
N10 C25 1.359(5) . ?
N11 C27 1.321(5) . ?
N11 C28 1.406(5) . ?
N12 C28 1.341(5) . ?
N12 C33 1.356(5) . ?
C1 H1 0.9500 . ?
C1 C2 1.391(6) . ?
C2 H2 0.9500 . ?
C3 H3 0.9500 . ?
C3 C4 1.395(5) . ?
C4 C5 1.503(5) . ?
C6 C7 1.385(5) . ?
C7 H7 0.9500 . ?
C7 C8 1.392(5) . ?
C8 C9 1.494(6) . ?
C8 C10 1.406(6) . ?
C9 H9A 0.9800 . ?
C9 H9B 0.9800 . ?
C9 H9C 0.9800 . ?
C10 H10 0.9500 . ?
C10 C11 1.373(6) . ?
C11 H11 0.9500 . ?
C12 H12 0.9500 . ?
C12 C13 1.374(6) . ?
C13 H13 0.9500 . ?
C14 H14 0.9500 . ?
C14 C15 1.393(5) . ?
C15 C16 1.506(5) . ?
C17 C18 1.398(5) . ?
C18 H18 0.9500 . ?
C18 C19 1.377(5) . ?
C19 C20 1.503(6) . ?
C19 C21 1.387(6) . ?
C20 H20A 0.9800 . ?
C20 H20B 0.9800 . ?
C20 H20C 0.9800 . ?
C21 H21 0.9500 . ?
C21 C22 1.373(6) . ?
C22 H22 0.9500 . ?
C23 H23 0.9500 . ?
C23 C24 1.380(6) . ?
C24 H24 0.9500 . ?
C25 H25 0.9500 . ?
C25 C26 1.373(5) . ?
C26 C27 1.500(5) . ?
C28 C29 1.380(5) . ?
C29 H29 0.9500 . ?
C29 C30 1.375(6) . ?
C30 C31 1.515(5) . ?
C30 C32 1.390(6) . ?
C31 H31A 0.9800 . ?
C31 H31B 0.9800 . ?
C31 H31C 0.9800 . ?
C32 H32 0.9500 . ?
C32 C33 1.379(6) . ?
C33 H33 0.9500 . ?
O1W H1WA 0.843(19) . ?
O1W H1WB 0.85(2) . ?

loop_
_geom_torsion_atom_site_label_1
_geom_torsion_atom_site_label_2
_geom_torsion_atom_site_label_3
_geom_torsion_atom_site_label_4
_geom_torsion
_geom_torsion_site_symmetry_1
_geom_torsion_site_symmetry_2
_geom_torsion_site_symmetry_3
_geom_torsion_site_symmetry_4
_geom_torsion_publ_flag
Ni N1 C1 C2 -160.5(3) . . . . ?
Ni N1 C4 C3 163.5(3) . . . . ?
Ni N1 C4 C5 -15.4(4) . . . . ?
Ni N3 C5 O1 165.2(3) . . . . ?
Ni N3 C5 C4 -16.4(4) . . . . ?
Ni N3 C6 N4 74.8(4) . . . . ?
Ni N3 C6 C7 -98.5(4) . . . . ?
Ni N5 C12 C13 -163.6(3) . . . . ?
Ni N5 C15 C14 166.8(3) . . . . ?
Ni N5 C15 C16 -13.9(4) . . . . ?
Ni N7 C16 O2 178.1(3) . . . . ?
Ni N7 C16 C15 -2.7(4) . . . . ?
Ni N7 C17 N8 70.1(4) . . . . ?
Ni N7 C17 C18 -103.7(4) . . . . ?
Ni N9 C23 C24 -169.5(3) . . . . ?
Ni N9 C26 C25 169.4(3) . . . . ?
Ni N9 C26 C27 -11.9(4) . . . . ?
Ni N11 C27 O3 -174.0(3) . . . . ?
Ni N11 C27 C26 8.3(4) . . . . ?
Ni N11 C28 N12 72.3(4) . . . . ?
Ni N11 C28 C29 -101.3(4) . . . . ?
Co N4 C6 N3 -5.6(5) . . . . ?
Co N4 C6 C7 167.7(3) . . . . ?
Co N4 C11 C10 -167.0(3) . . . . ?
Co N8 C17 N7 2.4(5) . . . . ?
Co N8 C17 C18 176.2(3) . . . . ?
Co N8 C22 C21 -174.4(3) . . . . ?
Co N12 C28 N11 -1.8(5) . . . . ?
Co N12 C28 C29 171.7(3) . . . . ?
Co N12 C33 C32 -172.1(3) . . . . ?
N1 C1 C2 N2 -1.3(6) . . . . ?
N1 C4 C5 O1 -160.0(3) . . . . ?
N1 C4 C5 N3 21.5(5) . . . . ?
N2 C3 C4 N1 1.0(6) . . . . ?
N2 C3 C4 C5 179.9(4) . . . . ?
N3 C6 C7 C8 171.0(4) . . . . ?
N4 C6 C7 C8 -2.0(6) . . . . ?
N5 C12 C13 N6 -0.7(6) . . . . ?
N5 C15 C16 O2 -169.4(3) . . . . ?
N5 C15 C16 N7 11.2(5) . . . . ?
N6 C14 C15 N5 -0.9(6) . . . . ?
N6 C14 C15 C16 179.8(4) . . . . ?
N7 C17 C18 C19 170.5(4) . . . . ?
N8 C17 C18 C19 -3.0(6) . . . . ?
N9 C23 C24 N10 1.5(6) . . . . ?
N9 C26 C27 O3 -175.2(3) . . . . ?
N9 C26 C27 N11 2.8(5) . . . . ?
N10 C25 C26 N9 2.2(6) . . . . ?
N10 C25 C26 C27 -176.5(3) . . . . ?
N11 C28 C29 C30 173.2(4) . . . . ?
N12 C28 C29 C30 0.0(6) . . . . ?
C1 N1 C4 C3 -3.2(5) . . . . ?
C1 N1 C4 C5 177.9(3) . . . . ?
C2 N2 C3 C4 1.1(6) . . . . ?
C3 N2 C2 C1 -1.0(6) . . . . ?
C3 C4 C5 O1 21.2(6) . . . . ?
C3 C4 C5 N3 -157.4(4) . . . . ?
C4 N1 C1 C2 3.4(5) . . . . ?
C5 N3 C6 N4 -130.4(4) . . . . ?
C5 N3 C6 C7 56.3(5) . . . . ?
C6 N3 C5 O1 9.0(6) . . . . ?
C6 N3 C5 C4 -172.7(3) . . . . ?
C6 N4 C11 C10 3.7(6) . . . . ?
C6 C7 C8 C9 -173.4(4) . . . . ?
C6 C7 C8 C10 5.5(6) . . . . ?
C7 C8 C10 C11 -4.4(6) . . . . ?
C8 C10 C11 N4 -0.1(6) . . . . ?
C9 C8 C10 C11 174.5(4) . . . . ?
C11 N4 C6 N3 -176.0(3) . . . . ?
C11 N4 C6 C7 -2.6(5) . . . . ?
C12 N5 C15 C14 0.0(5) . . . . ?
C12 N5 C15 C16 179.4(3) . . . . ?
C13 N6 C14 C15 0.9(6) . . . . ?
C14 N6 C13 C12 -0.1(6) . . . . ?
C14 C15 C16 O2 9.9(6) . . . . ?
C14 C15 C16 N7 -169.4(3) . . . . ?
C15 N5 C12 C13 0.7(6) . . . . ?
C16 N7 C17 N8 -127.1(4) . . . . ?
C16 N7 C17 C18 59.1(5) . . . . ?
C17 N7 C16 O2 14.5(6) . . . . ?
C17 N7 C16 C15 -166.2(3) . . . . ?
C17 N8 C22 C21 0.8(6) . . . . ?
C17 C18 C19 C20 -173.6(4) . . . . ?
C17 C18 C19 C21 2.7(6) . . . . ?
C18 C19 C21 C22 -0.7(6) . . . . ?
C19 C21 C22 N8 -1.0(6) . . . . ?
C20 C19 C21 C22 175.6(4) . . . . ?
C22 N8 C17 N7 -172.6(3) . . . . ?
C22 N8 C17 C18 1.2(5) . . . . ?
C23 N9 C26 C25 -1.9(5) . . . . ?
C23 N9 C26 C27 176.8(3) . . . . ?
C24 N10 C25 C26 -0.5(6) . . . . ?
C25 N10 C24 C23 -1.3(6) . . . . ?
C25 C26 C27 O3 3.5(6) . . . . ?
C25 C26 C27 N11 -178.5(4) . . . . ?
C26 N9 C23 C24 0.2(5) . . . . ?
C27 N11 C28 N12 -115.2(4) . . . . ?
C27 N11 C28 C29 71.3(5) . . . . ?
C28 N11 C27 O3 12.9(6) . . . . ?
C28 N11 C27 C26 -164.9(3) . . . . ?
C28 N12 C33 C32 2.2(6) . . . . ?
C28 C29 C30 C31 -176.6(4) . . . . ?
C28 C29 C30 C32 3.1(6) . . . . ?
C29 C30 C32 C33 -3.4(6) . . . . ?
C30 C32 C33 N12 0.9(6) . . . . ?
C31 C30 C32 C33 176.3(4) . . . . ?
C33 N12 C28 N11 -176.1(3) . . . . ?
C33 N12 C28 C29 -2.6(6) . . . . ?
